data_2241389
loop_
_publ_author_name
'Tiritiris, Ioannis'
'Kantlehner, Willi'

_publ_section_title
;
 Crystal structure of
 <i>N</i>''-(2-ethoxy-2-oxoethyl)-<i>N</i>,<i>N</i>,<i>N</i>',<i>N</i>'-tetramethyl-<i>N</i>''-[3-(1,3,3-trimethylureido)propyl]guanidinium
 tetraphenylborate
;
_journal_coeditor_code RZ5179
_journal_issue 12
_journal_name_full 'Acta Crystallographica Section E'
_journal_page_first o1026
_journal_page_last o1027
_journal_paper_doi 10.1107/S2056989015023142
_journal_volume 71
_journal_year 2015
_chemical_formula_iupac 'C16 H34 N5 O3 +, C24 H20 B -'
_chemical_formula_moiety 'C16 H34 N5 O3 +, C24 H20 B -'
_chemical_formula_sum 'C40 H54 B N5 O3'
_chemical_formula_weight 663.69
_chemical_name_systematic
;<i>N</i>''-(2-Ethoxy-2-oxoethyl)-<i>N</i>,<i>N</i>,<i>N</i>',<i>N</i>'-tetramethyl-<i>N</i>''-[3-(1,3,3-trimethylureido)propyl]guanidinium
tetraphenylborate
;
_space_group_crystal_system monoclinic
_space_group_IT_number 14
_space_group_name_Hall '-P 2ybc'
_space_group_name_H-M_alt 'P 1 21/c 1'
_symmetry_space_group_name_Hall '-P 2ybc'
_symmetry_space_group_name_H-M 'P 1 21/c 1'
_atom_sites_solution_hydrogens geom
_atom_sites_solution_primary direct
_atom_sites_solution_secondary difmap
_audit_creation_method SHELXL-2014/7
_cell_angle_alpha 90.00
_cell_angle_beta 93.7590(10)
_cell_angle_gamma 90.00
_cell_formula_units_Z 4
_cell_length_a 9.6650(3)
_cell_length_b 33.8756(9)
_cell_length_c 11.1543(5)
_cell_measurement_reflns_used 8389
_cell_measurement_temperature 100(2)
_cell_measurement_theta_max 27.88
_cell_measurement_theta_min 0.41
_cell_volume 3644.1(2)
_computing_cell_refinement
;
DENZO-SMN (Otwinowski & Minor, 1997)
;
_computing_data_collection
;
COLLECT (Hooft, 2004)
;
_computing_data_reduction
;
DENZO-SMN (Otwinowski & Minor, 1997)
;
_computing_molecular_graphics
;
DIAMOND (Brandenburg & Putz, 2005)
;
_computing_publication_material
;
SHELXL2014 (Sheldrick, 2015)
;
_computing_structure_refinement
;
SHELXL2014 (Sheldrick, 2015)
;
_computing_structure_solution
;
SHELXS97 (Sheldrick, 2008)
;
_diffrn_ambient_temperature 100(2)
_diffrn_measured_fraction_theta_full 0.990
_diffrn_measured_fraction_theta_max 0.983
_diffrn_measurement_device_type 'Bruker--Nonius KappaCCD'
_diffrn_measurement_method '\f scans, and \w scans'
_diffrn_radiation_monochromator graphite
_diffrn_radiation_type MoK\a
_diffrn_radiation_wavelength 0.71073
_diffrn_reflns_av_R_equivalents 0.0476
_diffrn_reflns_limit_h_max 12
_diffrn_reflns_limit_h_min -12
_diffrn_reflns_limit_k_max 44
_diffrn_reflns_limit_k_min -44
_diffrn_reflns_limit_l_max 14
_diffrn_reflns_limit_l_min -14
_diffrn_reflns_number 16724
_diffrn_reflns_theta_full 25.242
_diffrn_reflns_theta_max 28.018
_diffrn_reflns_theta_min 1.202
_diffrn_standards_decay_% 0
_diffrn_standards_interval_count 0
_diffrn_standards_number 0
_exptl_absorpt_coefficient_mu 0.076
_exptl_absorpt_correction_type none
_exptl_crystal_colour colorless
_exptl_crystal_density_diffrn 1.210
_exptl_crystal_density_method 'not measured'
_exptl_crystal_description block
_exptl_crystal_F_000 1432
_exptl_crystal_size_max 0.45
_exptl_crystal_size_mid 0.30
_exptl_crystal_size_min 0.15
_refine_diff_density_max 0.266
_refine_diff_density_min -0.308
_refine_ls_extinction_method none
_refine_ls_goodness_of_fit_ref 1.060
_refine_ls_hydrogen_treatment constr
_refine_ls_matrix_type full
_refine_ls_number_parameters 450
_refine_ls_number_reflns 8666
_refine_ls_number_restraints 0
_refine_ls_restrained_S_all 1.060
_refine_ls_R_factor_all 0.0798
_refine_ls_R_factor_gt 0.0481
_refine_ls_shift/su_max 0.000
_refine_ls_shift/su_mean 0.000
_refine_ls_structure_factor_coef Fsqd
_refine_ls_weighting_details 'w=1/[\s^2^(Fo^2^)+(0.0606P)^2^] where P=(Fo^2^+2Fc^2^)/3'
_refine_ls_weighting_scheme calc
_refine_ls_wR_factor_gt 0.1105
_refine_ls_wR_factor_ref 0.1219
_reflns_number_gt 6067
_reflns_number_total 8666
_reflns_threshold_expression >2sigma(I)
_cod_data_source_file rz5179sup1.cif
_cod_data_source_block I
_cod_original_cell_volume 3644.2(2)
_cod_database_code 2241389
_shelx_space_group_comment
;
The symmetry employed for this shelxl refinement is uniquely defined
by the following loop, which should always be used as a source of
symmetry information in preference to the above space-group names.
They are only intended as comments.
;

loop_
_symmetry_equiv_pos_as_xyz
'x, y, z'
'-x, 1/2+y, 1/2-z'
'-x, -y, -z'
'x, 1/2-y, 1/2+z'

loop_
_atom_site_type_symbol
_atom_site_label
_atom_site_fract_x
_atom_site_fract_y
_atom_site_fract_z
_atom_site_U_iso_or_equiv
_atom_site_adp_type
_atom_site_calc_flag
_atom_site_occupancy
C C1 0.84093(14) 0.12384(4) 0.92515(11) 0.0141(3) Uani d 1
N N1 0.73352(12) 0.14132(4) 0.97324(9) 0.0165(3) Uani d 1
N N2 0.83213(12) 0.11315(4) 0.80954(10) 0.0171(3) Uani d 1
N N3 0.95854(12) 0.11695(3) 0.99567(9) 0.0142(2) Uani d 1
C C2 0.74939(16) 0.17100(4) 1.06782(12) 0.0204(3) Uani d 1
H H2A 0.8478 0.1776 1.0825 0.031 Uiso calc 1
H H2B 0.7136 0.1606 1.1417 0.031 Uiso calc 1
H H2C 0.6975 0.1948 1.0428 0.031 Uiso calc 1
C C3 0.59041(15) 0.13337(5) 0.92991(13) 0.0260(4) Uani d 1
H H3A 0.5874 0.1097 0.8793 0.039 Uiso calc 1
H H3B 0.5539 0.1559 0.8828 0.039 Uiso calc 1
H H3C 0.5338 0.1291 0.9985 0.039 Uiso calc 1
C C4 0.89927(16) 0.07750(5) 0.76717(12) 0.0225(3) Uani d 1
H H4A 0.9747 0.0850 0.7171 0.034 Uiso calc 1
H H4B 0.8311 0.0615 0.7197 0.034 Uiso calc 1
H H4C 0.9369 0.0621 0.8363 0.034 Uiso calc 1
C C5 0.75132(16) 0.13535(5) 0.71706(12) 0.0226(3) Uani d 1
H H5A 0.6674 0.1205 0.6918 0.034 Uiso calc 1
H H5B 0.8070 0.1394 0.6478 0.034 Uiso calc 1
H H5C 0.7254 0.1610 0.7495 0.034 Uiso calc 1
C C6 1.09650(14) 0.11774(4) 0.94674(12) 0.0176(3) Uani d 1
H H6A 1.0870 0.1271 0.8625 0.021 Uiso calc 1
H H6B 1.1343 0.0906 0.9465 0.021 Uiso calc 1
C C7 1.19781(15) 0.14434(4) 1.01854(13) 0.0204(3) Uani d 1
H H7A 1.2897 0.1422 0.9848 0.024 Uiso calc 1
H H7B 1.2076 0.1346 1.1024 0.024 Uiso calc 1
C C8 1.15600(16) 0.18780(4) 1.01999(12) 0.0197(3) Uani d 1
H H8A 1.0612 0.1899 1.0480 0.024 Uiso calc 1
H H8B 1.2196 0.2021 1.0781 0.024 Uiso calc 1
N N4 1.15908(12) 0.20672(4) 0.90229(10) 0.0188(3) Uani d 1
C C9 1.28789(15) 0.22640(5) 0.87719(14) 0.0235(3) Uani d 1
H H9A 1.2705 0.2449 0.8104 0.035 Uiso calc 1
H H9B 1.3562 0.2067 0.8556 0.035 Uiso calc 1
H H9C 1.3237 0.2409 0.9487 0.035 Uiso calc 1
C C10 1.03676(15) 0.21111(4) 0.83296(12) 0.0165(3) Uani d 1
O O1 0.92302(10) 0.20626(3) 0.87473(8) 0.0210(2) Uani d 1
N N5 1.04850(13) 0.22196(4) 0.71448(10) 0.0191(3) Uani d 1
C C11 0.91878(16) 0.23147(5) 0.64557(12) 0.0234(3) Uani d 1
H H11A 0.8722 0.2070 0.6190 0.035 Uiso calc 1
H H11B 0.9388 0.2474 0.5754 0.035 Uiso calc 1
H H11C 0.8584 0.2464 0.6962 0.035 Uiso calc 1
C C12 1.14626(19) 0.20145(5) 0.64173(14) 0.0308(4) Uani d 1
H H12A 1.2216 0.1903 0.6943 0.046 Uiso calc 1
H H12B 1.1846 0.2201 0.5856 0.046 Uiso calc 1
H H12C 1.0981 0.1802 0.5965 0.046 Uiso calc 1
C C13 0.94899(15) 0.10156(4) 1.11681(11) 0.0172(3) Uani d 1
H H13A 0.8953 0.1203 1.1637 0.021 Uiso calc 1
H H13B 1.0434 0.0996 1.1566 0.021 Uiso calc 1
C C14 0.88068(15) 0.06163(4) 1.11757(12) 0.0174(3) Uani d 1
O O2 0.83182(13) 0.04434(4) 1.03091(9) 0.0350(3) Uani d 1
O O3 0.87943(11) 0.04887(3) 1.23022(8) 0.0219(2) Uani d 1
C C15 0.81131(17) 0.01131(5) 1.25050(13) 0.0265(4) Uani d 1
H H15A 0.8522 -0.0098 1.2028 0.032 Uiso calc 1
H H15B 0.7111 0.0131 1.2266 0.032 Uiso calc 1
C C16 0.8328(2) 0.00251(5) 1.38170(14) 0.0387(5) Uani d 1
H H16A 0.9322 -0.0004 1.4034 0.058 Uiso calc 1
H H16B 0.7847 -0.0220 1.3998 0.058 Uiso calc 1
H H16C 0.7957 0.0242 1.4279 0.058 Uiso calc 1
B B1 0.34042(17) 0.11535(5) 0.39939(13) 0.0143(3) Uani d 1
C C17 0.43843(14) 0.15505(4) 0.39351(11) 0.0157(3) Uani d 1
C C18 0.49782(15) 0.17349(4) 0.49770(12) 0.0186(3) Uani d 1
H H18A 0.4844 0.1618 0.5734 0.022 Uiso calc 1
C C19 0.57527(15) 0.20806(5) 0.49502(14) 0.0223(3) Uani d 1
H H19A 0.6132 0.2193 0.5680 0.027 Uiso calc 1
C C20 0.59757(16) 0.22626(5) 0.38682(14) 0.0243(3) Uani d 1
H H20A 0.6523 0.2495 0.3845 0.029 Uiso calc 1
C C21 0.53821(16) 0.20976(5) 0.28209(13) 0.0228(3) Uani d 1
H H21A 0.5500 0.2222 0.2071 0.027 Uiso calc 1
C C22 0.46146(15) 0.17509(4) 0.28616(12) 0.0186(3) Uani d 1
H H22A 0.4226 0.1644 0.2127 0.022 Uiso calc 1
C C23 0.35548(15) 0.08579(4) 0.28264(11) 0.0151(3) Uani d 1
C C24 0.47268(15) 0.08387(4) 0.21527(12) 0.0195(3) Uani d 1
H H24A 0.5494 0.1005 0.2370 0.023 Uiso calc 1
C C25 0.48122(17) 0.05850(5) 0.11770(12) 0.0224(3) Uani d 1
H H25A 0.5626 0.0583 0.0744 0.027 Uiso calc 1
C C26 0.37252(17) 0.03359(5) 0.08325(12) 0.0224(3) Uani d 1
H H26A 0.3771 0.0170 0.0150 0.027 Uiso calc 1
C C27 0.25708(16) 0.03331(5) 0.15005(12) 0.0218(3) Uani d 1
H H27A 0.1825 0.0158 0.1293 0.026 Uiso calc 1
C C28 0.25009(15) 0.05867(4) 0.24773(12) 0.0178(3) Uani d 1
H H28A 0.1703 0.0576 0.2930 0.021 Uiso calc 1
C C29 0.17692(14) 0.12955(4) 0.39947(11) 0.0139(3) Uani d 1
C C30 0.12827(14) 0.16549(4) 0.34958(11) 0.0156(3) Uani d 1
H H30A 0.1930 0.1828 0.3163 0.019 Uiso calc 1
C C31 -0.00979(15) 0.17687(4) 0.34667(11) 0.0188(3) Uani d 1
H H31A -0.0370 0.2017 0.3130 0.023 Uiso calc 1
C C32 -0.10837(15) 0.15240(5) 0.39235(11) 0.0192(3) Uani d 1
H H32A -0.2029 0.1602 0.3906 0.023 Uiso calc 1
C C33 -0.06588(15) 0.11628(4) 0.44077(11) 0.0180(3) Uani d 1
H H33A -0.1319 0.0988 0.4712 0.022 Uiso calc 1
C C34 0.07363(15) 0.10570(4) 0.44472(11) 0.0161(3) Uani d 1
H H34A 0.1002 0.0811 0.4798 0.019 Uiso calc 1
C C35 0.38760(14) 0.09029(4) 0.52189(11) 0.0154(3) Uani d 1
C C36 0.33605(15) 0.09853(4) 0.63423(12) 0.0176(3) Uani d 1
H H36A 0.2684 0.1187 0.6392 0.021 Uiso calc 1
C C37 0.38038(15) 0.07824(5) 0.73862(12) 0.0199(3) Uani d 1
H H37A 0.3422 0.0846 0.8125 0.024 Uiso calc 1
C C38 0.47946(16) 0.04899(4) 0.73512(12) 0.0204(3) Uani d 1
H H38A 0.5105 0.0353 0.8063 0.025 Uiso calc 1
C C39 0.53299(15) 0.03985(4) 0.62634(12) 0.0208(3) Uani d 1
H H39A 0.6010 0.0197 0.6224 0.025 Uiso calc 1
C C40 0.48709(15) 0.06020(4) 0.52267(12) 0.0185(3) Uani d 1
H H40A 0.5251 0.0533 0.4490 0.022 Uiso calc 1

loop_
_atom_site_aniso_label
_atom_site_aniso_U_11
_atom_site_aniso_U_22
_atom_site_aniso_U_33
_atom_site_aniso_U_12
_atom_site_aniso_U_13
_atom_site_aniso_U_23
C1 0.0152(7) 0.0160(7) 0.0112(6) -0.0023(5) 0.0011(5) 0.0007(5)
N1 0.0116(6) 0.0249(7) 0.0130(6) -0.0006(5) 0.0010(5) -0.0007(5)
N2 0.0192(7) 0.0210(7) 0.0110(6) -0.0005(5) 0.0000(5) -0.0001(5)
N3 0.0124(6) 0.0192(6) 0.0111(6) -0.0008(5) 0.0020(4) 0.0011(4)
C2 0.0204(8) 0.0243(8) 0.0171(7) 0.0017(6) 0.0058(6) -0.0038(6)
C3 0.0131(8) 0.0386(10) 0.0260(8) -0.0003(7) 0.0003(6) 0.0040(7)
C4 0.0281(9) 0.0243(8) 0.0150(7) 0.0015(7) 0.0009(6) -0.0047(6)
C5 0.0285(9) 0.0260(8) 0.0127(7) 0.0000(7) -0.0032(6) 0.0018(6)
C6 0.0125(7) 0.0210(8) 0.0198(7) 0.0020(6) 0.0040(6) 0.0015(6)
C7 0.0134(8) 0.0265(8) 0.0209(7) -0.0005(6) -0.0006(6) 0.0057(6)
C8 0.0190(8) 0.0260(8) 0.0134(7) -0.0039(6) -0.0040(6) 0.0007(6)
N4 0.0162(7) 0.0230(7) 0.0173(6) -0.0040(5) 0.0010(5) 0.0039(5)
C9 0.0178(8) 0.0252(8) 0.0277(8) -0.0043(6) 0.0032(6) 0.0016(6)
C10 0.0219(8) 0.0147(7) 0.0131(7) -0.0011(6) 0.0012(6) -0.0008(5)
O1 0.0163(6) 0.0304(6) 0.0163(5) -0.0042(4) 0.0017(4) 0.0025(4)
N5 0.0219(7) 0.0228(7) 0.0129(6) 0.0011(5) 0.0030(5) 0.0006(5)
C11 0.0311(9) 0.0231(8) 0.0155(7) -0.0018(7) -0.0031(6) 0.0019(6)
C12 0.0411(11) 0.0304(9) 0.0223(8) 0.0055(8) 0.0122(7) -0.0011(7)
C13 0.0179(8) 0.0211(8) 0.0123(7) -0.0019(6) -0.0019(5) 0.0019(6)
C14 0.0151(7) 0.0224(8) 0.0148(7) 0.0004(6) 0.0011(5) 0.0002(6)
O2 0.0549(8) 0.0339(7) 0.0159(6) -0.0208(6) 0.0000(5) -0.0034(5)
O3 0.0272(6) 0.0231(6) 0.0151(5) -0.0091(5) -0.0020(4) 0.0049(4)
C15 0.0315(10) 0.0240(8) 0.0233(8) -0.0118(7) -0.0035(7) 0.0055(7)
C16 0.0487(12) 0.0364(11) 0.0288(9) -0.0199(9) -0.0134(8) 0.0144(8)
B1 0.0144(8) 0.0170(8) 0.0113(7) 0.0017(6) -0.0002(6) -0.0007(6)
C17 0.0120(7) 0.0178(7) 0.0173(7) 0.0045(6) 0.0008(5) -0.0002(6)
C18 0.0147(8) 0.0220(8) 0.0189(7) 0.0032(6) -0.0008(6) -0.0006(6)
C19 0.0155(8) 0.0230(8) 0.0281(8) 0.0027(6) -0.0016(6) -0.0080(6)
C20 0.0160(8) 0.0179(8) 0.0398(9) -0.0005(6) 0.0071(7) -0.0037(7)
C21 0.0223(9) 0.0221(8) 0.0253(8) 0.0028(6) 0.0114(6) 0.0017(6)
C22 0.0169(8) 0.0221(8) 0.0168(7) 0.0022(6) 0.0024(6) -0.0011(6)
C23 0.0178(8) 0.0166(7) 0.0106(6) 0.0044(6) -0.0012(5) 0.0026(5)
C24 0.0193(8) 0.0216(8) 0.0179(7) 0.0008(6) 0.0028(6) 0.0015(6)
C25 0.0271(9) 0.0234(8) 0.0173(7) 0.0079(7) 0.0072(6) 0.0015(6)
C26 0.0330(9) 0.0219(8) 0.0118(7) 0.0108(7) -0.0018(6) -0.0025(6)
C27 0.0246(9) 0.0209(8) 0.0191(7) 0.0021(6) -0.0055(6) -0.0028(6)
C28 0.0182(8) 0.0208(8) 0.0143(7) 0.0039(6) 0.0000(6) 0.0001(6)
C29 0.0167(7) 0.0182(7) 0.0065(6) 0.0012(6) -0.0001(5) -0.0043(5)
C30 0.0177(8) 0.0203(7) 0.0085(6) -0.0002(6) -0.0005(5) -0.0001(5)
C31 0.0220(8) 0.0221(8) 0.0117(7) 0.0058(6) -0.0030(6) -0.0011(6)
C32 0.0165(8) 0.0281(8) 0.0125(7) 0.0056(6) -0.0011(6) -0.0056(6)
C33 0.0180(8) 0.0260(8) 0.0103(6) -0.0019(6) 0.0027(5) -0.0021(6)
C34 0.0189(8) 0.0191(7) 0.0103(6) 0.0019(6) 0.0003(5) -0.0002(5)
C35 0.0154(7) 0.0171(7) 0.0133(7) -0.0023(6) -0.0023(5) -0.0008(5)
C36 0.0170(8) 0.0196(8) 0.0158(7) 0.0005(6) -0.0019(6) -0.0008(6)
C37 0.0207(8) 0.0272(8) 0.0116(7) -0.0045(6) -0.0001(6) -0.0002(6)
C38 0.0222(8) 0.0226(8) 0.0157(7) -0.0031(6) -0.0052(6) 0.0048(6)
C39 0.0207(8) 0.0182(8) 0.0225(8) 0.0021(6) -0.0050(6) 0.0005(6)
C40 0.0196(8) 0.0207(8) 0.0150(7) 0.0018(6) -0.0004(6) -0.0014(6)

loop_
_atom_type_symbol
_atom_type_description
_atom_type_scat_dispersion_real
_atom_type_scat_dispersion_imag
_atom_type_scat_source
C C 0.0033 0.0016 'International Tables Vol C Tables 4.2.6.8 and 6.1.1.4'
B B 0.0013 0.0007 'International Tables Vol C Tables 4.2.6.8 and 6.1.1.4'
N N 0.0061 0.0033 'International Tables Vol C Tables 4.2.6.8 and 6.1.1.4'
O O 0.0106 0.0060 'International Tables Vol C Tables 4.2.6.8 and 6.1.1.4'
H H 0.0000 0.0000 'International Tables Vol C Tables 4.2.6.8 and 6.1.1.4'

loop_
_geom_angle_atom_site_label_1
_geom_angle_atom_site_label_2
_geom_angle_atom_site_label_3
_geom_angle
N2 C1 N1 120.32(12)
N2 C1 N3 120.64(12)
N1 C1 N3 119.04(11)
C1 N1 C2 123.21(12)
C1 N1 C3 121.94(12)
C2 N1 C3 114.78(12)
C1 N2 C5 122.62(12)
C1 N2 C4 122.24(12)
C5 N2 C4 115.11(11)
C1 N3 C13 119.79(11)
C1 N3 C6 121.67(11)
C13 N3 C6 117.64(11)
N1 C2 H2A 109.5
N1 C2 H2B 109.5
H2A C2 H2B 109.5
N1 C2 H2C 109.5
H2A C2 H2C 109.5
H2B C2 H2C 109.5
N1 C3 H3A 109.5
N1 C3 H3B 109.5
H3A C3 H3B 109.5
N1 C3 H3C 109.5
H3A C3 H3C 109.5
H3B C3 H3C 109.5
N2 C4 H4A 109.5
N2 C4 H4B 109.5
H4A C4 H4B 109.5
N2 C4 H4C 109.5
H4A C4 H4C 109.5
H4B C4 H4C 109.5
N2 C5 H5A 109.5
N2 C5 H5B 109.5
H5A C5 H5B 109.5
N2 C5 H5C 109.5
H5A C5 H5C 109.5
H5B C5 H5C 109.5
N3 C6 C7 112.52(11)
N3 C6 H6A 109.1
C7 C6 H6A 109.1
N3 C6 H6B 109.1
C7 C6 H6B 109.1
H6A C6 H6B 107.8
C6 C7 C8 114.54(12)
C6 C7 H7A 108.6
C8 C7 H7A 108.6
C6 C7 H7B 108.6
C8 C7 H7B 108.6
H7A C7 H7B 107.6
N4 C8 C7 113.07(12)
N4 C8 H8A 109.0
C7 C8 H8A 109.0
N4 C8 H8B 109.0
C7 C8 H8B 109.0
H8A C8 H8B 107.8
C10 N4 C9 123.77(12)
C10 N4 C8 118.94(12)
C9 N4 C8 116.18(11)
N4 C9 H9A 109.5
N4 C9 H9B 109.5
H9A C9 H9B 109.5
N4 C9 H9C 109.5
H9A C9 H9C 109.5
H9B C9 H9C 109.5
O1 C10 N4 121.81(12)
O1 C10 N5 121.83(13)
N4 C10 N5 116.34(13)
C10 N5 C12 120.06(12)
C10 N5 C11 116.06(12)
C12 N5 C11 112.09(12)
N5 C11 H11A 109.5
N5 C11 H11B 109.5
H11A C11 H11B 109.5
N5 C11 H11C 109.5
H11A C11 H11C 109.5
H11B C11 H11C 109.5
N5 C12 H12A 109.5
N5 C12 H12B 109.5
H12A C12 H12B 109.5
N5 C12 H12C 109.5
H12A C12 H12C 109.5
H12B C12 H12C 109.5
N3 C13 C14 112.41(11)
N3 C13 H13A 109.1
C14 C13 H13A 109.1
N3 C13 H13B 109.1
C14 C13 H13B 109.1
H13A C13 H13B 107.9
O2 C14 O3 125.09(14)
O2 C14 C13 125.70(13)
O3 C14 C13 109.19(11)
C14 O3 C15 117.58(11)
O3 C15 C16 106.90(12)
O3 C15 H15A 110.3
C16 C15 H15A 110.3
O3 C15 H15B 110.3
C16 C15 H15B 110.3
H15A C15 H15B 108.6
C15 C16 H16A 109.5
C15 C16 H16B 109.5
H16A C16 H16B 109.5
C15 C16 H16C 109.5
H16A C16 H16C 109.5
H16B C16 H16C 109.5
C35 B1 C17 108.95(11)
C35 B1 C29 111.24(11)
C17 B1 C29 108.33(11)
C35 B1 C23 107.87(11)
C17 B1 C23 112.42(11)
C29 B1 C23 108.05(11)
C22 C17 C18 114.18(13)
C22 C17 B1 123.43(12)
C18 C17 B1 122.23(12)
C19 C18 C17 123.13(13)
C19 C18 H18A 118.4
C17 C18 H18A 118.4
C20 C19 C18 120.55(13)
C20 C19 H19A 119.7
C18 C19 H19A 119.7
C19 C20 C21 118.42(14)
C19 C20 H20A 120.8
C21 C20 H20A 120.8
C20 C21 C22 120.35(14)
C20 C21 H21A 119.8
C22 C21 H21A 119.8
C21 C22 C17 123.34(13)
C21 C22 H22A 118.3
C17 C22 H22A 118.3
C24 C23 C28 114.65(12)
C24 C23 B1 124.43(12)
C28 C23 B1 120.84(12)
C25 C24 C23 122.61(14)
C25 C24 H24A 118.7
C23 C24 H24A 118.7
C26 C25 C24 120.71(14)
C26 C25 H25A 119.6
C24 C25 H25A 119.6
C27 C26 C25 118.69(13)
C27 C26 H26A 120.7
C25 C26 H26A 120.7
C26 C27 C28 120.00(14)
C26 C27 H27A 120.0
C28 C27 H27A 120.0
C27 C28 C23 123.21(14)
C27 C28 H28A 118.4
C23 C28 H28A 118.4
C34 C29 C30 114.41(13)
C34 C29 B1 122.37(12)
C30 C29 B1 123.15(12)
C31 C30 C29 123.08(13)
C31 C30 H30A 118.5
C29 C30 H30A 118.5
C32 C31 C30 120.59(14)
C32 C31 H31A 119.7
C30 C31 H31A 119.7
C31 C32 C33 118.52(14)
C31 C32 H32A 120.7
C33 C32 H32A 120.7
C32 C33 C34 119.99(14)
C32 C33 H33A 120.0
C34 C33 H33A 120.0
C33 C34 C29 123.39(13)
C33 C34 H34A 118.3
C29 C34 H34A 118.3
C40 C35 C36 114.96(12)
C40 C35 B1 122.18(12)
C36 C35 B1 122.81(12)
C37 C36 C35 122.58(13)
C37 C36 H36A 118.7
C35 C36 H36A 118.7
C38 C37 C36 120.38(13)
C38 C37 H37A 119.8
C36 C37 H37A 119.8
C37 C38 C39 119.02(13)
C37 C38 H38A 120.5
C39 C38 H38A 120.5
C38 C39 C40 119.96(14)
C38 C39 H39A 120.0
C40 C39 H39A 120.0
C39 C40 C35 123.10(13)
C39 C40 H40A 118.5
C35 C40 H40A 118.5

loop_
_geom_bond_atom_site_label_1
_geom_bond_atom_site_label_2
_geom_bond_distance
C1 N2 1.3368(16)
C1 N1 1.3375(18)
C1 N3 1.3594(17)
N1 C2 1.4583(17)
N1 C3 1.4599(18)
N2 C5 1.4608(18)
N2 C4 1.4639(18)
N3 C13 1.4568(16)
N3 C6 1.4737(17)
C2 H2A 0.9800
C2 H2B 0.9800
C2 H2C 0.9800
C3 H3A 0.9800
C3 H3B 0.9800
C3 H3C 0.9800
C4 H4A 0.9800
C4 H4B 0.9800
C4 H4C 0.9800
C5 H5A 0.9800
C5 H5B 0.9800
C5 H5C 0.9800
C6 C7 1.520(2)
C6 H6A 0.9900
C6 H6B 0.9900
C7 C8 1.527(2)
C7 H7A 0.9900
C7 H7B 0.9900
C8 N4 1.4630(17)
C8 H8A 0.9900
C8 H8B 0.9900
N4 C10 1.3777(18)
N4 C9 1.4554(18)
C9 H9A 0.9800
C9 H9B 0.9800
C9 H9C 0.9800
C10 O1 1.2328(17)
C10 N5 1.3835(17)
N5 C12 1.4610(19)
N5 C11 1.4630(18)
C11 H11A 0.9800
C11 H11B 0.9800
C11 H11C 0.9800
C12 H12A 0.9800
C12 H12B 0.9800
C12 H12C 0.9800
C13 C14 1.505(2)
C13 H13A 0.9900
C13 H13B 0.9900
C14 O2 1.2004(16)
C14 O3 1.3296(16)
O3 C15 1.4570(17)
C15 C16 1.495(2)
C15 H15A 0.9900
C15 H15B 0.9900
C16 H16A 0.9800
C16 H16B 0.9800
C16 H16C 0.9800
B1 C35 1.647(2)
B1 C17 1.649(2)
B1 C29 1.652(2)
B1 C23 1.657(2)
C17 C22 1.4069(19)
C17 C18 1.4081(19)
C18 C19 1.391(2)
C18 H18A 0.9500
C19 C20 1.385(2)
C19 H19A 0.9500
C20 C21 1.385(2)
C20 H20A 0.9500
C21 C22 1.391(2)
C21 H21A 0.9500
C22 H22A 0.9500
C23 C24 1.401(2)
C23 C28 1.408(2)
C24 C25 1.393(2)
C24 H24A 0.9500
C25 C26 1.382(2)
C25 H25A 0.9500
C26 C27 1.382(2)
C26 H26A 0.9500
C27 C28 1.3925(19)
C27 H27A 0.9500
C28 H28A 0.9500
C29 C34 1.404(2)
C29 C30 1.4066(19)
C30 C31 1.387(2)
C30 H30A 0.9500
C31 C32 1.385(2)
C31 H31A 0.9500
C32 C33 1.389(2)
C32 H32A 0.9500
C33 C34 1.393(2)
C33 H33A 0.9500
C34 H34A 0.9500
C35 C40 1.401(2)
C35 C36 1.4064(19)
C36 C37 1.3952(19)
C36 H36A 0.9500
C37 C38 1.380(2)
C37 H37A 0.9500
C38 C39 1.385(2)
C38 H38A 0.9500
C39 C40 1.3936(19)
C39 H39A 0.9500
C40 H40A 0.9500

loop_
_geom_hbond_atom_site_label_D
_geom_hbond_atom_site_label_H
_geom_hbond_atom_site_label_A
_geom_hbond_site_symmetry_A
_geom_hbond_distance_DH
_geom_hbond_distance_HA
_geom_hbond_distance_DA
_geom_hbond_angle_DHA
_geom_hbond_publ_flag
C11 H11B O1 4_554 0.98 2.73 3.687(2) 165 y
C25 H25A O2 1_554 0.95 2.72 3.617(2) 158 y
C27 H27A O2 3_656 0.95 2.71 3.392(2) 129 y
C12 H12C Cg1 1 0.98 2.64 3.541(2) 152 y
C13 H13A Cg1 1 0.99 2.91 3.432(2) 114 y
C5 H5A Cg2 1 0.98 2.89 3.868(2) 174 y
C16 H16B Cg2 1 0.98 2.66 3.542(2) 151 y

loop_
_geom_torsion_atom_site_label_1
_geom_torsion_atom_site_label_2
_geom_torsion_atom_site_label_3
_geom_torsion_atom_site_label_4
_geom_torsion
N2 C1 N1 C2 -146.94(13)
N3 C1 N1 C2 33.4(2)
N2 C1 N1 C3 29.8(2)
N3 C1 N1 C3 -149.78(13)
N1 C1 N2 C5 33.0(2)
N3 C1 N2 C5 -147.38(14)
N1 C1 N2 C4 -144.91(14)
N3 C1 N2 C4 34.7(2)
N2 C1 N3 C13 -136.39(13)
N1 C1 N3 C13 43.24(19)
N2 C1 N3 C6 32.45(19)
N1 C1 N3 C6 -147.92(13)
C1 N3 C6 C7 128.32(14)
C13 N3 C6 C7 -62.61(16)
N3 C6 C7 C8 -62.20(16)
C6 C7 C8 N4 -67.10(16)
C7 C8 N4 C10 99.05(15)
C7 C8 N4 C9 -92.53(15)
C9 N4 C10 O1 -154.18(14)
C8 N4 C10 O1 13.3(2)
C9 N4 C10 N5 24.7(2)
C8 N4 C10 N5 -167.82(13)
O1 C10 N5 C12 -133.66(16)
N4 C10 N5 C12 47.47(19)
O1 C10 N5 C11 6.4(2)
N4 C10 N5 C11 -172.48(12)
C1 N3 C13 C14 61.55(17)
C6 N3 C13 C14 -107.74(14)
N3 C13 C14 O2 -3.7(2)
N3 C13 C14 O3 178.03(12)
O2 C14 O3 C15 -1.2(2)
C13 C14 O3 C15 177.14(12)
C14 O3 C15 C16 176.18(14)
C35 B1 C17 C22 156.72(13)
C29 B1 C17 C22 -82.12(15)
C23 B1 C17 C22 37.21(18)
C35 B1 C17 C18 -28.25(17)
C29 B1 C17 C18 92.91(15)
C23 B1 C17 C18 -147.76(13)
C22 C17 C18 C19 -1.4(2)
B1 C17 C18 C19 -176.82(13)
C17 C18 C19 C20 0.1(2)
C18 C19 C20 C21 1.5(2)
C19 C20 C21 C22 -1.8(2)
C20 C21 C22 C17 0.4(2)
C18 C17 C22 C21 1.1(2)
B1 C17 C22 C21 176.50(13)
C35 B1 C23 C24 -94.23(15)
C17 B1 C23 C24 25.92(18)
C29 B1 C23 C24 145.41(13)
C35 B1 C23 C28 82.39(15)
C17 B1 C23 C28 -157.47(12)
C29 B1 C23 C28 -37.98(16)
C28 C23 C24 C25 3.1(2)
B1 C23 C24 C25 179.88(13)
C23 C24 C25 C26 -0.4(2)
C24 C25 C26 C27 -2.3(2)
C25 C26 C27 C28 1.9(2)
C26 C27 C28 C23 1.0(2)
C24 C23 C28 C27 -3.4(2)
B1 C23 C28 C27 179.65(12)
C35 B1 C29 C34 -37.55(17)
C17 B1 C29 C34 -157.27(12)
C23 B1 C29 C34 80.68(15)
C35 B1 C29 C30 145.51(12)
C17 B1 C29 C30 25.78(16)
C23 B1 C29 C30 -96.26(14)
C34 C29 C30 C31 0.94(18)
B1 C29 C30 C31 178.11(12)
C29 C30 C31 C32 -1.0(2)
C30 C31 C32 C33 -0.12(19)
C31 C32 C33 C34 1.23(19)
C32 C33 C34 C29 -1.3(2)
C30 C29 C34 C33 0.22(18)
B1 C29 C34 C33 -176.97(12)
C17 B1 C35 C40 -91.78(15)
C29 B1 C35 C40 148.86(13)
C23 B1 C35 C40 30.52(18)
C17 B1 C35 C36 85.35(16)
C29 B1 C35 C36 -34.01(18)
C23 B1 C35 C36 -152.35(13)
C40 C35 C36 C37 -0.1(2)
B1 C35 C36 C37 -177.43(13)
C35 C36 C37 C38 0.6(2)
C36 C37 C38 C39 -0.7(2)
C37 C38 C39 C40 0.3(2)
C38 C39 C40 C35 0.2(2)
C36 C35 C40 C39 -0.3(2)
B1 C35 C40 C39 177.04(13)

_cod_database_fobs_code 2241389
